data_7719286
loop_
_publ_author_name
'Iqbal, Maqsood'
'Zhou, Jiazheng'
'Wang, Hongshan'
'Lu, Juanjuan'
'Pan, Shilie'
'Li, Junjie'

_publ_section_title
;
 Cd<sub>5</sub>Te<sub>4</sub>O<sub>12</sub>X<sub>2</sub> (X = Cl, Br, I):
 a new oxyhalide family with [CdO<sub>4</sub>X] mixed anionic units and
 adjustable optical properties.
;
_journal_issue 38
_journal_name_full 'Dalton transactions (Cambridge, England : 2003)'
_journal_page_first 14407
_journal_page_last 14414
_journal_paper_doi 10.1039/d5dt01473e
_journal_volume 54
_journal_year 2025
_chemical_formula_moiety 'Br2 Cd5 O12 Te4'
_chemical_formula_sum 'Br2 Cd5 O12 Te4'
_chemical_formula_weight 1424.22
_space_group_crystal_system monoclinic
_space_group_IT_number 14
_space_group_name_Hall '-P 2ybc'
_space_group_name_H-M_alt 'P 1 21/c 1'
_atom_sites_solution_primary iterative
_audit_creation_date 2025-07-31
_audit_creation_method
;
Olex2 1.3
(compiled 2020.11.12 svn.r5f609507 for OlexSys, GUI svn.r6408)
;
_audit_update_record
;
2025-08-11 deposited with the CCDC.	2025-08-22 downloaded from the CCDC.
;
_cell_angle_alpha 90
_cell_angle_beta 107.599(6)
_cell_angle_gamma 90
_cell_formula_units_Z 2
_cell_length_a 9.3088(9)
_cell_length_b 5.6311(6)
_cell_length_c 16.5691(14)
_cell_measurement_reflns_used 1474
_cell_measurement_temperature 298.0
_cell_measurement_theta_max 27.486
_cell_measurement_theta_min 4.287
_cell_volume 827.88(14)
_computing_cell_refinement 'SAINT V8.40B (?, 2016)'
_computing_data_reduction 'SAINT V8.40B (?, 2016)'
_computing_molecular_graphics 'Olex2 1.3 (Dolomanov et al., 2009)'
_computing_publication_material 'Olex2 1.3 (Dolomanov et al., 2009)'
_computing_structure_refinement 'XL  (Sheldrick, 2008)'
_computing_structure_solution 'olex2.solve 1.3 (Bourhis et al., 2015)'
_diffrn_ambient_temperature 293(2)
_diffrn_measured_fraction_theta_full 0.977
_diffrn_measured_fraction_theta_max 0.971
_diffrn_measurement_device_type 'Bruker APEX-II CCD'
_diffrn_measurement_method '\f and \w scans'
_diffrn_radiation_type MoK\a
_diffrn_radiation_wavelength 0.71073
_diffrn_reflns_av_R_equivalents 0.0639
_diffrn_reflns_av_unetI/netI 0.0576
_diffrn_reflns_Laue_measured_fraction_full 0.977
_diffrn_reflns_Laue_measured_fraction_max 0.971
_diffrn_reflns_limit_h_max 12
_diffrn_reflns_limit_h_min -11
_diffrn_reflns_limit_k_max 7
_diffrn_reflns_limit_k_min -7
_diffrn_reflns_limit_l_max 21
_diffrn_reflns_limit_l_min -21
_diffrn_reflns_number 5711
_diffrn_reflns_point_group_measured_fraction_full 0.977
_diffrn_reflns_point_group_measured_fraction_max 0.971
_diffrn_reflns_theta_full 25.242
_diffrn_reflns_theta_max 27.511
_diffrn_reflns_theta_min 2.579
_exptl_absorpt_coefficient_mu 18.102
_exptl_absorpt_correction_T_max 0.7456
_exptl_absorpt_correction_T_min 0.5080
_exptl_absorpt_correction_type multi-scan
_exptl_absorpt_process_details
;
SADABS-2016/2 (Bruker,2016/2) was used for absorption correction.
wR2(int) was 0.1002 before and 0.0581 after correction.
The Ratio of minimum to maximum transmission is 0.6813.
The \l/2 correction factor is Not present.
;
_exptl_crystal_colour 'clear light colourless'
_exptl_crystal_colour_lustre clear
_exptl_crystal_colour_modifier light
_exptl_crystal_colour_primary colourless
_exptl_crystal_density_diffrn 5.713
_exptl_crystal_description block
_exptl_crystal_F_000 1228
_exptl_crystal_size_max 0.199
_exptl_crystal_size_mid 0.149
_exptl_crystal_size_min 0.082
_refine_diff_density_max 1.495
_refine_diff_density_min -1.385
_refine_diff_density_rms 0.369
_refine_ls_extinction_method none
_refine_ls_goodness_of_fit_ref 1.125
_refine_ls_hydrogen_treatment undef
_refine_ls_matrix_type full
_refine_ls_number_parameters 106
_refine_ls_number_reflns 1850
_refine_ls_number_restraints 0
_refine_ls_restrained_S_all 1.125
_refine_ls_R_factor_all 0.0467
_refine_ls_R_factor_gt 0.0376
_refine_ls_shift/su_max 0.000
_refine_ls_shift/su_mean 0.000
_refine_ls_structure_factor_coef Fsqd
_refine_ls_weighting_details 'w=1/[\s^2^(Fo^2^)+(0.0219P)^2^+3.8204P] where P=(Fo^2^+2Fc^2^)/3'
_refine_ls_weighting_scheme calc
_refine_ls_wR_factor_gt 0.0758
_refine_ls_wR_factor_ref 0.0829
_reflns_Friedel_coverage 0.000
_reflns_number_gt 1554
_reflns_number_total 1850
_reflns_threshold_expression 'I > 2\s(I)'
_cod_data_source_file d5dt01473e2.cif
_cod_data_source_block mo_miqbal202601260010_0m
_cod_depositor_comments 'Adding full bibliography for 7719285--7719287.cif.'
_cod_database_code 7719286
_shelx_shelxl_version_number 2019/1
_shelx_space_group_comment
;
The symmetry employed for this shelxl refinement is uniquely defined
by the following loop, which should always be used as a source of
symmetry information in preference to the above space-group names.
They are only intended as comments.
;
_olex2_refinement_description
;
1. Others
 Fixed Sof: Cd2(0.5)
 Fixed X: Cd2(0.5)
 Fixed Y: Cd2(1)
 Fixed Z: Cd2(0.5)
;
_olex2_submission_special_instructions 'No special instructions were received'

loop_
_space_group_symop_operation_xyz
'x, y, z'
'-x, y+1/2, -z+1/2'
'-x, -y, -z'
'x, -y-1/2, z-1/2'

loop_
_atom_site_label
_atom_site_type_symbol
_atom_site_fract_x
_atom_site_fract_y
_atom_site_fract_z
_atom_site_U_iso_or_equiv
_atom_site_adp_type
_atom_site_occupancy
_atom_site_site_symmetry_order
_atom_site_calc_flag
_atom_site_refinement_flags_posn
_atom_site_refinement_flags_adp
_atom_site_refinement_flags_occupancy
_atom_site_disorder_assembly
_atom_site_disorder_group
Te1 Te 0.21944(8) 0.47326(10) 0.47040(4) 0.01263(16) Uani 1 1 d . . . . .
Te2 Te 0.74156(7) 0.59548(11) 0.23148(4) 0.01270(16) Uani 1 1 d . . . . .
Cd1 Cd 0.73412(9) 1.05627(12) 0.38022(4) 0.01668(18) Uani 1 1 d . . . . .
Cd2 Cd 0.500000 1.000000 0.500000 0.0162(2) Uani 1 2 d S . P . .
Cd3 Cd 0.49582(9) 0.58145(12) 0.34310(5) 0.01683(18) Uani 1 1 d . . . . .
Br1 Br 1.01194(14) 0.9540(2) 0.38705(8) 0.0294(3) Uani 1 1 d . . . . .
O1 O 0.2942(9) 0.4352(12) 0.3812(4) 0.0196(16) Uani 1 1 d . . . . .
O2 O 0.6650(8) 0.7660(11) 0.4585(4) 0.0128(14) Uani 1 1 d . . . . .
O3 O 0.3483(8) 0.7125(11) 0.5304(4) 0.0152(14) Uani 1 1 d . . . . .
O4 O 0.7089(10) 0.4016(12) 0.3161(4) 0.0228(17) Uani 1 1 d . . . . .
O5 O 0.4111(9) 0.9605(12) 0.3567(4) 0.0230(17) Uani 1 1 d . . . . .
O6 O 0.6230(8) 0.8326(11) 0.2628(4) 0.0115(13) Uani 1 1 d . . . . .

loop_
_atom_site_aniso_label
_atom_site_aniso_U_11
_atom_site_aniso_U_22
_atom_site_aniso_U_33
_atom_site_aniso_U_23
_atom_site_aniso_U_13
_atom_site_aniso_U_12
Te1 0.0160(3) 0.0104(3) 0.0125(3) 0.0003(2) 0.0058(3) 0.0006(2)
Te2 0.0175(4) 0.0099(3) 0.0121(3) -0.0004(2) 0.0065(3) 0.0002(2)
Cd1 0.0268(5) 0.0102(3) 0.0159(4) -0.0003(3) 0.0107(3) -0.0001(3)
Cd2 0.0244(6) 0.0131(5) 0.0145(5) -0.0028(4) 0.0111(4) -0.0018(4)
Cd3 0.0206(4) 0.0139(3) 0.0171(4) -0.0049(3) 0.0074(3) -0.0028(3)
Br1 0.0230(6) 0.0302(6) 0.0368(7) 0.0039(5) 0.0117(5) 0.0036(5)
O1 0.022(4) 0.021(4) 0.018(4) -0.010(3) 0.009(3) -0.011(3)
O2 0.016(4) 0.009(3) 0.013(3) -0.001(2) 0.002(3) -0.004(3)
O3 0.017(4) 0.012(3) 0.019(3) -0.004(3) 0.009(3) 0.001(3)
O4 0.042(5) 0.013(3) 0.015(3) 0.005(3) 0.011(3) 0.004(3)
O5 0.036(5) 0.018(4) 0.017(4) 0.009(3) 0.011(3) 0.012(3)
O6 0.015(4) 0.012(3) 0.007(3) 0.003(2) 0.002(3) 0.008(3)

loop_
_atom_type_symbol
_atom_type_description
_atom_type_scat_dispersion_real
_atom_type_scat_dispersion_imag
_atom_type_scat_source
Br Br -0.2901 2.4595 'International Tables Vol C Tables 4.2.6.8 and 6.1.1.4'
Cd Cd -0.8075 1.2024 'International Tables Vol C Tables 4.2.6.8 and 6.1.1.4'
O O 0.0106 0.0060 'International Tables Vol C Tables 4.2.6.8 and 6.1.1.4'
Te Te -0.5308 1.6751 'International Tables Vol C Tables 4.2.6.8 and 6.1.1.4'

loop_
_geom_angle_atom_site_label_1
_geom_angle_atom_site_label_2
_geom_angle_atom_site_label_3
_geom_angle
_geom_angle_site_symmetry_1
_geom_angle_site_symmetry_3
_geom_angle_publ_flag
O1 Te1 O2 97.8(3) . 3_666 ?
O1 Te1 O3 100.0(3) . . ?
O3 Te1 O2 91.7(3) . 3_666 ?
O4 Te2 Cd3 44.0(2) . . ?
O4 Te2 O6 88.1(3) . . ?
O5 Te2 Cd3 86.4(2) 2_645 . ?
O5 Te2 O4 95.2(3) 2_645 . ?
O5 Te2 O6 97.6(3) 2_645 . ?
O6 Te2 Cd3 46.88(19) . . ?
Cd2 Cd1 Cd3 62.103(18) . . ?
Br1 Cd1 Cd2 139.33(4) . . ?
Br1 Cd1 Cd3 114.56(4) . . ?
O2 Cd1 Cd2 42.30(16) . . ?
O2 Cd1 Cd3 42.74(16) . . ?
O2 Cd1 Br1 105.12(17) . . ?
O3 Cd1 Cd2 42.75(17) 3_676 . ?
O3 Cd1 Cd3 103.74(17) 3_676 . ?
O3 Cd1 Br1 128.42(18) 3_676 . ?
O3 Cd1 O2 80.3(2) 3_676 . ?
O3 Cd1 O6 135.7(2) 3_676 . ?
O4 Cd1 Cd2 112.0(2) 1_565 . ?
O4 Cd1 Cd3 129.7(2) 1_565 . ?
O4 Cd1 Br1 100.1(2) 1_565 . ?
O4 Cd1 O2 153.8(3) 1_565 . ?
O4 Cd1 O3 78.5(2) 1_565 3_676 ?
O4 Cd1 O6 97.0(2) 1_565 . ?
O6 Cd1 Cd2 104.03(17) . . ?
O6 Cd1 Cd3 46.54(16) . . ?
O6 Cd1 Br1 95.87(17) . . ?
O6 Cd1 O2 87.5(2) . . ?
Cd1 Cd2 Cd1 180.0 3_676 . ?
O2 Cd2 Cd1 137.36(15) 3_676 . ?
O2 Cd2 Cd1 42.64(15) 3_676 3_676 ?
O2 Cd2 Cd1 137.36(15) . 3_676 ?
O2 Cd2 Cd1 42.64(15) . . ?
O2 Cd2 O2 180.0 . 3_676 ?
O2 Cd2 O3 100.0(2) 3_676 3_676 ?
O2 Cd2 O3 80.0(2) 3_676 . ?
O2 Cd2 O3 80.0(2) . 3_676 ?
O2 Cd2 O3 100.0(2) . . ?
O3 Cd2 Cd1 42.09(15) . 3_676 ?
O3 Cd2 Cd1 137.91(15) . . ?
O3 Cd2 Cd1 42.09(15) 3_676 . ?
O3 Cd2 Cd1 137.91(15) 3_676 3_676 ?
O3 Cd2 O3 180.0 3_676 . ?
O5 Cd2 Cd1 120.5(2) 3_676 . ?
O5 Cd2 Cd1 59.5(2) 3_676 3_676 ?
O5 Cd2 Cd1 59.5(2) . . ?
O5 Cd2 Cd1 120.5(2) . 3_676 ?
O5 Cd2 O2 107.8(2) . 3_676 ?
O5 Cd2 O2 72.3(2) 3_676 3_676 ?
O5 Cd2 O2 107.7(2) 3_676 . ?
O5 Cd2 O2 72.3(2) . . ?
O5 Cd2 O3 83.9(3) 3_676 . ?
O5 Cd2 O3 83.9(3) . 3_676 ?
O5 Cd2 O3 96.1(3) 3_676 3_676 ?
O5 Cd2 O3 96.1(3) . . ?
O5 Cd2 O5 180.0(3) 3_676 . ?
Te2 Cd3 Cd1 64.24(2) . . ?
O1 Cd3 Te2 155.24(16) . . ?
O1 Cd3 Cd1 140.34(16) . . ?
O1 Cd3 O2 109.8(2) . . ?
O1 Cd3 O4 133.7(2) . . ?
O1 Cd3 O5 88.5(3) . . ?
O1 Cd3 O6 155.9(2) . . ?
O2 Cd3 Te2 92.17(16) . . ?
O2 Cd3 Cd1 42.14(15) . . ?
O2 Cd3 O4 87.1(2) . . ?
O2 Cd3 O6 82.6(2) . . ?
O4 Cd3 Te2 33.03(16) . . ?
O4 Cd3 Cd1 80.47(18) . . ?
O4 Cd3 O6 65.3(2) . . ?
O5 Cd3 Te2 110.03(19) . . ?
O5 Cd3 Cd1 58.7(2) . . ?
O5 Cd3 O2 70.9(3) . . ?
O5 Cd3 O4 137.6(3) . . ?
O5 Cd3 O6 76.0(2) . . ?
O6 Cd3 Te2 80.89(16) 2_645 . ?
O6 Cd3 Te2 34.10(14) . . ?
O6 Cd3 Cd1 140.06(16) 2_645 . ?
O6 Cd3 Cd1 42.09(15) . . ?
O6 Cd3 O1 75.1(2) 2_645 . ?
O6 Cd3 O2 165.7(2) 2_645 . ?
O6 Cd3 O4 80.3(3) 2_645 . ?
O6 Cd3 O5 123.2(3) 2_645 . ?
O6 Cd3 O6 97.97(13) 2_645 . ?
Te1 O1 Cd3 136.1(3) . . ?
Te1 O2 Cd1 130.8(3) 3_666 . ?
Te1 O2 Cd2 122.0(3) 3_666 . ?
Te1 O2 Cd3 108.0(3) 3_666 . ?
Cd1 O2 Cd3 95.1(2) . . ?
Cd2 O2 Cd1 95.1(2) . . ?
Cd2 O2 Cd3 99.0(3) . . ?
Te1 O3 Cd1 118.0(3) . 3_676 ?
Te1 O3 Cd2 136.5(3) . . ?
Cd1 O3 Cd2 95.2(2) 3_676 . ?
Te2 O4 Cd1 149.4(4) . 1_545 ?
Te2 O4 Cd3 103.0(3) . . ?
Cd1 O4 Cd3 105.0(3) 1_545 . ?
Te2 O5 Cd2 136.7(4) 2_655 . ?
Te2 O5 Cd3 120.1(4) 2_655 . ?
Cd2 O5 Cd3 99.5(3) . . ?
Te2 O6 Cd1 117.9(3) . . ?
Te2 O6 Cd3 99.0(3) . . ?
Te2 O6 Cd3 114.4(3) . 2_655 ?
Cd1 O6 Cd3 91.4(2) . . ?
Cd3 O6 Cd1 108.0(3) 2_655 . ?
Cd3 O6 Cd3 124.8(3) 2_655 . ?

loop_
_geom_bond_atom_site_label_1
_geom_bond_atom_site_label_2
_geom_bond_distance
_geom_bond_site_symmetry_2
_geom_bond_publ_flag
Te1 O1 1.826(7) . ?
Te1 O2 1.896(7) 3_666 ?
Te1 O3 1.876(7) . ?
Te2 Cd3 3.3494(10) . ?
Te2 O4 1.874(7) . ?
Te2 O5 1.865(7) 2_645 ?
Te2 O6 1.901(6) . ?
Cd1 Cd2 3.3770(8) . ?
Cd1 Cd3 3.4093(11) . ?
Cd1 Br1 2.6184(15) . ?
Cd1 O2 2.297(6) . ?
Cd1 O3 2.273(6) 3_676 ?
Cd1 O4 2.194(7) 1_565 ?
Cd1 O6 2.286(6) . ?
Cd2 O2 2.282(6) 3_676 ?
Cd2 O2 2.282(6) . ?
Cd2 O3 2.302(7) . ?
Cd2 O3 2.302(7) 3_676 ?
Cd2 O5 2.276(7) 3_676 ?
Cd2 O5 2.277(7) . ?
Cd3 O1 2.306(7) . ?
Cd3 O2 2.323(6) . ?
Cd3 O4 2.386(8) . ?
Cd3 O5 2.310(7) . ?
Cd3 O6 2.475(6) . ?
Cd3 O6 2.256(6) 2_645 ?

loop_
_geom_torsion_atom_site_label_1
_geom_torsion_atom_site_label_2
_geom_torsion_atom_site_label_3
_geom_torsion_atom_site_label_4
_geom_torsion
_geom_torsion_site_symmetry_1
_geom_torsion_site_symmetry_2
_geom_torsion_site_symmetry_3
_geom_torsion_site_symmetry_4
_geom_torsion_publ_flag
Cd3 Te2 O4 Cd1 156.1(11) . . . 1_545 ?
O1 Te1 O3 Cd1 156.8(4) . . . 3_676 ?
O1 Te1 O3 Cd2 21.8(5) . . . . ?
O2 Te1 O1 Cd3 -87.5(6) 3_666 . . . ?
O2 Te1 O3 Cd1 -105.0(4) 3_666 . . 3_676 ?
O2 Te1 O3 Cd2 120.0(5) 3_666 . . . ?
O3 Te1 O1 Cd3 5.6(6) . . . . ?
O5 Te2 O4 Cd1 76.8(9) 2_645 . . 1_545 ?
O5 Te2 O4 Cd3 -79.3(3) 2_645 . . . ?
O6 Te2 O4 Cd1 174.3(9) . . . 1_545 ?
O6 Te2 O4 Cd3 18.2(3) . . . . ?
